data_4123290
loop_
_publ_author_name
'Olsen, Esben P. K.'
'Singh, Thishana'
'Harris, Pernille'
'Andersson, Pher G.'
'Madsen, Robert'

_publ_section_title
;
 Experimental and theoretical mechanistic investigation of the
 iridium-catalyzed dehydrogenative decarbonylation of primary alcohols.
;
_journal_issue 2
_journal_name_full 'Journal of the American Chemical Society'
_journal_page_first 834
_journal_page_last 842
_journal_paper_doi 10.1021/ja5106943
_journal_volume 137
_journal_year 2015
_chemical_formula_moiety 'C45 H33 Cl2 Ir O P2, C H2 Cl2'
_chemical_formula_sum 'C46 H35 Cl4 Ir O P2'
_chemical_formula_weight 999.68
_chemical_name_systematic
;
 ?
;
_space_group_crystal_system orthorhombic
_space_group_IT_number 19
_space_group_name_Hall 'P 2ac 2ab'
_space_group_name_H-M_alt 'P 21 21 21'
_symmetry_space_group_name_Hall 'P 2ac 2ab'
_symmetry_space_group_name_H-M 'P 21 21 21'
_atom_sites_solution_hydrogens mixed
_atom_sites_solution_primary direct
_audit_creation_date 2014-02-24
_audit_creation_method
;
Olex2 1.2
(compiled 2013.12.10 svn.r2850 for OlexSys, GUI svn.r4736)
;
_cell_angle_alpha 90
_cell_angle_beta 90
_cell_angle_gamma 90
_cell_formula_units_Z 4
_cell_length_a 12.3220(2)
_cell_length_b 15.2230(3)
_cell_length_c 21.1066(3)
_cell_measurement_reflns_used 24666
_cell_measurement_temperature 120(2)
_cell_measurement_theta_max 29.4030
_cell_measurement_theta_min 2.8470
_cell_volume 3959.13(12)
_computing_cell_refinement
;
CrysAlisPro, Agilent Technologies,
Version 1.171.36.28 (release 01-02-2013 CrysAlis171 .NET)
(compiled Feb  1 2013,16:14:44)
;
_computing_data_collection
;
CrysAlisPro, Agilent Technologies,
Version 1.171.36.28 (release 01-02-2013 CrysAlis171 .NET)
(compiled Feb  1 2013,16:14:44)
;
_computing_data_reduction
;
CrysAlisPro, Agilent Technologies,
Version 1.171.36.28 (release 01-02-2013 CrysAlis171 .NET)
(compiled Feb  1 2013,16:14:44)
;
_computing_molecular_graphics 'Olex2 (Dolomanov et al., 2009)'
_computing_publication_material 'Olex2 (Dolomanov et al., 2009)'
_computing_structure_refinement 'ShelXL (Sheldrick, 2008)'
_computing_structure_solution 'ShelXS (Sheldrick, 2008)'
_diffrn_ambient_temperature 120(2)
_diffrn_detector_area_resol_mean 5.3073
_diffrn_measured_fraction_theta_full 0.998
_diffrn_measured_fraction_theta_max 0.933
_diffrn_measurement_details
;
  1 omega  -35.00   54.00   1.0000    8.0000
omega____ theta____ kappa____ phi______ frames
    -      -10.8919   38.0000  120.0000 89

  2 omega  -55.00  -28.00   1.0000    8.0000
omega____ theta____ kappa____ phi______ frames
    -      -10.8919  -57.0000  -30.0000 27

  3 omega  -15.00   15.00   1.0000    8.0000
omega____ theta____ kappa____ phi______ frames
    -      -10.8919  -57.0000  -30.0000 30

  4 omega  -37.00   24.00   1.0000    8.0000
omega____ theta____ kappa____ phi______ frames
    -      -10.8919   57.0000 -150.0000 61

  5 omega  -22.00   86.00   1.0000    8.0000
omega____ theta____ kappa____ phi______ frames
    -       10.2669   77.0000  150.0000 108

  6 omega  -70.00  -45.00   1.0000    8.0000
omega____ theta____ kappa____ phi______ frames
    -       10.2669  -19.0000  150.0000 25

  7 omega  -20.00   51.00   1.0000    8.0000
omega____ theta____ kappa____ phi______ frames
    -       10.2669  -99.0000    0.0000 71
;
_diffrn_measurement_device_type 'SuperNova, Dual, Cu at zero, Atlas'
_diffrn_measurement_method '\w scans'
_diffrn_orient_matrix_UB_11 0.0214548000
_diffrn_orient_matrix_UB_12 0.0091635000
_diffrn_orient_matrix_UB_13 0.0304750000
_diffrn_orient_matrix_UB_21 0.0518809000
_diffrn_orient_matrix_UB_22 0.0072309000
_diffrn_orient_matrix_UB_23 -0.0135961000
_diffrn_orient_matrix_UB_31 -0.0126942000
_diffrn_orient_matrix_UB_32 0.0451077000
_diffrn_orient_matrix_UB_33 -0.0039944000
_diffrn_radiation_monochromator mirror
_diffrn_radiation_type MoK\a
_diffrn_radiation_wavelength 0.71073
_diffrn_reflns_av_R_equivalents 0.0348
_diffrn_reflns_av_unetI/netI 0.0322
_diffrn_reflns_Laue_measured_fraction_full 0.998
_diffrn_reflns_Laue_measured_fraction_max 0.933
_diffrn_reflns_limit_h_max 17
_diffrn_reflns_limit_h_min -16
_diffrn_reflns_limit_k_max 20
_diffrn_reflns_limit_k_min -21
_diffrn_reflns_limit_l_max 27
_diffrn_reflns_limit_l_min -29
_diffrn_reflns_number 45419
_diffrn_reflns_point_group_measured_fraction_full 0.999
_diffrn_reflns_point_group_measured_fraction_max 0.902
_diffrn_reflns_theta_full 25.242
_diffrn_reflns_theta_max 29.714
_diffrn_reflns_theta_min 2.676
_diffrn_source 'SuperNova (Mo) X-ray Source'
_exptl_absorpt_coefficient_mu 3.760
_exptl_absorpt_correction_T_max 1.00000
_exptl_absorpt_correction_T_min 0.61254
_exptl_absorpt_correction_type multi-scan
_exptl_absorpt_process_details
;
CrysAlisPro, Agilent Technologies,
Version 1.171.36.28 (release 01-02-2013 CrysAlis171 .NET)
(compiled Feb  1 2013,16:14:44)
Empirical absorption correction using spherical harmonics,
 implemented in SCALE3 ABSPACK scaling algorithm.
;
_exptl_crystal_colour yellow
_exptl_crystal_colour_primary yellow
_exptl_crystal_density_diffrn 1.677
_exptl_crystal_description block
_exptl_crystal_F_000 1976
_exptl_crystal_size_max 0.33
_exptl_crystal_size_mid 0.25
_exptl_crystal_size_min 0.14
_refine_diff_density_max 1.121
_refine_diff_density_min -1.023
_refine_diff_density_rms 0.099
_refine_ls_abs_structure_details
;
 Flack x determined using 4063 quotients [(I+)-(I-)]/[(I+)+(I-)]
 (Parsons and Flack (2004), Acta Cryst. A60, s61).
;
_refine_ls_abs_structure_Flack -0.006(2)
_refine_ls_extinction_method none
_refine_ls_goodness_of_fit_ref 1.038
_refine_ls_hydrogen_treatment mixed
_refine_ls_matrix_type full
_refine_ls_number_parameters 491
_refine_ls_number_reflns 10155
_refine_ls_number_restraints 0
_refine_ls_restrained_S_all 1.038
_refine_ls_R_factor_all 0.0268
_refine_ls_R_factor_gt 0.0240
_refine_ls_shift/su_max 0.002
_refine_ls_shift/su_mean 0.000
_refine_ls_structure_factor_coef Fsqd
_refine_ls_weighting_details
;
 w=1/[\s^2^(Fo^2^)+(0.0226P)^2^+3.1284P]
 where P=(Fo^2^+2Fc^2^)/3
;
_refine_ls_weighting_scheme calc
_refine_ls_wR_factor_gt 0.0512
_refine_ls_wR_factor_ref 0.0523
_reflns_Friedel_coverage 0.756
_reflns_Friedel_fraction_full 1.000
_reflns_Friedel_fraction_max 0.865
_reflns_number_gt 9707
_reflns_number_total 10155
_reflns_threshold_expression 'I > 2\s(I)'
_cod_data_source_file ja5106943_si_001.cif
_cod_data_source_block IrH(Cl)2(CO)BINAP
_cod_depositor_comments 'Adding full bibliography for 4123286--4123290.cif.'
_cod_original_cell_volume 3959.12(12)
_cod_database_code 4123290
_shelxl_version_number 2013-2
_chemical_oxdiff_formula 'Ir1 Cl2 P2 C45 H33'
_shelx_space_group_comment
;
The symmetry employed for this shelxl refinement is uniquely defined
by the following loop, which should always be used as a source of
symmetry information in preference to the above space-group names.
They are only intended as comments.
;
_reflns_odcompleteness_completeness 99.78
_reflns_odcompleteness_iscentric 1
_reflns_odcompleteness_theta 26.32
_olex2_refinement_description
;
1. Fixed Uiso
 At 1.2 times of:
  All C(H) groups, All C(H,H) groups
2.a Secondary CH2 refined with riding coordinates:
 C46(H46A,H46B)
2.b Aromatic/amide H refined with riding coordinates:
 C29(H29), C28(H28), C6(H6), C13(H13), C38(H38), C14(H14), C44(H44), C3(H3),
 C40(H40), C37(H37), C16(H16), C2(H2), C25(H25), C34(H34), C19(H19), C8(H8),
 C24(H24), C15(H15), C26(H26), C32(H32), C31(H31), C42(H42), C36(H36), C30(H30),
  C35(H35), C18(H18), C23(H23), C41(H41), C5(H5), C7(H7), C22(H22), C43(H43)
;

loop_
_space_group_symop_operation_xyz
'x, y, z'
'-x+1/2, -y, z+1/2'
'x+1/2, -y+1/2, -z'
'-x, y+1/2, -z+1/2'

loop_
_atom_site_label
_atom_site_type_symbol
_atom_site_fract_x
_atom_site_fract_y
_atom_site_fract_z
_atom_site_U_iso_or_equiv
_atom_site_adp_type
_atom_site_occupancy
_atom_site_site_symmetry_order
_atom_site_calc_flag
_atom_site_refinement_flags_posn
Ir1 Ir 1.01754(2) 0.48994(2) 0.24388(2) 0.01476(5) Uani 1 1 d .
P1 P 0.98369(8) 0.49895(6) 0.35011(4) 0.01466(18) Uani 1 1 d .
Cl2 Cl 1.06483(8) 0.49151(7) 0.13207(4) 0.0202(2) Uani 1 1 d .
P2 P 0.83303(8) 0.50809(7) 0.21703(4) 0.0151(2) Uani 1 1 d .
Cl1 Cl 1.06226(8) 0.64847(6) 0.24308(5) 0.0219(2) Uani 1 1 d .
Cl3 Cl 0.39256(13) 0.61277(13) 0.24703(8) 0.0666(5) Uani 1 1 d .
Cl4 Cl 0.42609(14) 0.60853(11) 0.11184(7) 0.0495(4) Uani 1 1 d .
O1 O 1.2462(3) 0.4219(2) 0.26007(18) 0.0377(8) Uani 1 1 d .
C29 C 0.8756(4) 0.2547(3) 0.4031(2) 0.0209(10) Uani 1 1 d .
H29 H 0.8744 0.1980 0.3867 0.025 Uiso 1 1 calc R
C20 C 0.7400(3) 0.4710(3) 0.27989(18) 0.0171(8) Uani 1 1 d .
C21 C 1.1108(3) 0.5146(3) 0.39575(18) 0.0189(8) Uani 1 1 d .
C12 C 0.6620(3) 0.4756(3) 0.38619(18) 0.0181(9) Uani 1 1 d .
C28 C 0.9177(3) 0.3234(3) 0.3669(2) 0.0160(8) Uani 1 1 d .
H28 H 0.9447 0.3125 0.3266 0.019 Uiso 1 1 calc R
C6 C 0.6130(4) 0.8343(3) 0.3778(3) 0.0358(13) Uani 1 1 d .
H6 H 0.5749 0.8866 0.3824 0.043 Uiso 1 1 calc R
C13 C 0.6492(3) 0.5155(3) 0.44691(19) 0.0210(9) Uani 1 1 d .
H13 H 0.6818 0.5695 0.4549 0.025 Uiso 1 1 calc R
C38 C 0.8566(4) 0.6593(3) 0.1465(2) 0.0204(9) Uani 1 1 d .
H38 H 0.9229 0.6350 0.1349 0.024 Uiso 1 1 calc R
C45 C 1.1645(4) 0.4500(3) 0.2569(2) 0.0239(9) Uani 1 1 d .
C14 C 0.5900(4) 0.4758(3) 0.49353(19) 0.0242(10) Uani 1 1 d .
H14 H 0.5837 0.5025 0.5330 0.029 Uiso 1 1 calc R
C44 C 0.8432(4) 0.3638(3) 0.1322(2) 0.0222(10) Uani 1 1 d .
H44 H 0.9066 0.3474 0.1530 0.027 Uiso 1 1 calc R
C27 C 0.9191(4) 0.4077(3) 0.39140(19) 0.0172(9) Uani 1 1 d .
C3 C 0.8934(4) 0.7500(3) 0.3949(2) 0.0226(10) Uani 1 1 d .
H3 H 0.9291 0.8003 0.4088 0.027 Uiso 1 1 calc R
C1 C 0.8993(4) 0.5960(3) 0.36630(19) 0.0161(8) Uani 1 1 d .
C40 C 0.6923(4) 0.4617(3) 0.1190(2) 0.0211(10) Uani 1 1 d .
H40 H 0.6555 0.5126 0.1303 0.025 Uiso 1 1 calc R
C33 C 0.7913(3) 0.6167(3) 0.19039(19) 0.0167(8) Uani 1 1 d .
C10 C 0.7882(4) 0.5963(3) 0.35418(19) 0.0166(8) Uani 1 1 d .
C11 C 0.7290(3) 0.5132(3) 0.33772(17) 0.0157(8) Uani 1 1 d .
C37 C 0.8231(4) 0.7384(3) 0.1199(2) 0.0230(10) Uani 1 1 d .
H37 H 0.8659 0.7660 0.0896 0.028 Uiso 1 1 calc R
C16 C 0.5482(4) 0.3550(3) 0.4252(2) 0.0243(10) Uani 1 1 d .
H16 H 0.5139 0.3014 0.4184 0.029 Uiso 1 1 calc R
C2 C 0.9504(4) 0.6741(3) 0.3871(2) 0.0209(9) Uani 1 1 d .
H2 H 1.0245 0.6736 0.3957 0.025 Uiso 1 1 calc R
C25 C 1.2286(4) 0.4797(3) 0.4837(2) 0.0297(11) Uani 1 1 d .
H25 H 1.2418 0.4481 0.5207 0.036 Uiso 1 1 calc R
C34 C 0.6921(4) 0.6537(3) 0.2072(2) 0.0219(9) Uani 1 1 d .
H34 H 0.6464 0.6246 0.2353 0.026 Uiso 1 1 calc R
C39 C 0.7896(4) 0.4398(3) 0.14967(19) 0.0170(9) Uani 1 1 d .
C4 C 0.7814(4) 0.7536(3) 0.3821(2) 0.0208(10) Uani 1 1 d .
C9 C 0.7271(4) 0.6757(3) 0.3626(2) 0.0198(9) Uani 1 1 d .
C19 C 0.6860(4) 0.3893(3) 0.27021(19) 0.0195(9) Uani 1 1 d .
H19 H 0.6934 0.3605 0.2316 0.023 Uiso 1 1 calc R
C8 C 0.6134(4) 0.6795(3) 0.3529(2) 0.0240(10) Uani 1 1 d .
H8 H 0.5759 0.6287 0.3421 0.029 Uiso 1 1 calc R
C24 C 1.3058(4) 0.5376(3) 0.4613(2) 0.0286(11) Uani 1 1 d .
H24 H 1.3702 0.5460 0.4835 0.034 Uiso 1 1 calc R
C15 C 0.5383(4) 0.3948(3) 0.4823(2) 0.0263(10) Uani 1 1 d .
H15 H 0.4974 0.3686 0.5141 0.032 Uiso 1 1 calc R
C17 C 0.6097(4) 0.3934(3) 0.3758(2) 0.0197(9) Uani 1 1 d .
C26 C 1.1316(4) 0.4685(3) 0.4515(2) 0.0239(10) Uani 1 1 d .
H26 H 1.0798 0.4299 0.4673 0.029 Uiso 1 1 calc R
C32 C 0.8779(4) 0.4227(3) 0.45213(19) 0.0204(9) Uani 1 1 d .
H32 H 0.8784 0.4793 0.4687 0.024 Uiso 1 1 calc R
C31 C 0.8364(4) 0.3544(3) 0.4879(2) 0.0221(9) Uani 1 1 d .
H31 H 0.8093 0.3651 0.5283 0.027 Uiso 1 1 calc R
C42 C 0.7057(4) 0.3330(3) 0.0543(2) 0.0267(10) Uani 1 1 d .
H42 H 0.6777 0.2968 0.0228 0.032 Uiso 1 1 calc R
C36 C 0.7259(4) 0.7759(3) 0.1387(2) 0.0269(10) Uani 1 1 d .
H36 H 0.7044 0.8296 0.1219 0.032 Uiso 1 1 calc R
C30 C 0.8354(4) 0.2708(3) 0.4634(2) 0.0229(10) Uani 1 1 d .
H30 H 0.8076 0.2247 0.4874 0.027 Uiso 1 1 calc R
C35 C 0.6616(4) 0.7339(3) 0.1821(2) 0.0281(11) Uani 1 1 d .
H35 H 0.5966 0.7595 0.1948 0.034 Uiso 1 1 calc R
C18 C 0.6240(4) 0.3525(3) 0.3166(2) 0.0242(10) Uani 1 1 d .
H18 H 0.5901 0.2990 0.3089 0.029 Uiso 1 1 calc R
C23 C 1.2874(4) 0.5828(3) 0.4060(2) 0.0281(11) Uani 1 1 d .
H23 H 1.3400 0.6210 0.3904 0.034 Uiso 1 1 calc R
C41 C 0.6509(4) 0.4082(3) 0.0722(2) 0.0236(10) Uani 1 1 d .
H41 H 0.5857 0.4228 0.0526 0.028 Uiso 1 1 calc R
C5 C 0.7210(4) 0.8325(3) 0.3889(2) 0.0292(11) Uani 1 1 d .
H5 H 0.7564 0.8838 0.4011 0.035 Uiso 1 1 calc R
C7 C 0.5578(4) 0.7574(3) 0.3594(3) 0.0314(11) Uani 1 1 d .
H7 H 0.4836 0.7593 0.3516 0.038 Uiso 1 1 calc R
C22 C 1.1904(4) 0.5717(3) 0.3731(2) 0.0235(10) Uani 1 1 d .
H22 H 1.1785 0.6026 0.3357 0.028 Uiso 1 1 calc R
C43 C 0.8023(4) 0.3120(3) 0.0836(2) 0.0277(11) Uani 1 1 d .
H43 H 0.8406 0.2625 0.0706 0.033 Uiso 1 1 calc R
C46 C 0.3312(6) 0.6064(6) 0.1728(3) 0.069(2) Uani 1 1 d .
H46A H 0.2895 0.5525 0.1701 0.082 Uiso 1 1 calc R
H46B H 0.2815 0.6553 0.1678 0.082 Uiso 1 1 calc R
H H 0.995(4) 0.426(3) 0.237(2) 0.027(12) Uiso 1 1 d .

loop_
_atom_site_aniso_label
_atom_site_aniso_U_11
_atom_site_aniso_U_22
_atom_site_aniso_U_33
_atom_site_aniso_U_23
_atom_site_aniso_U_13
_atom_site_aniso_U_12
Ir1 0.01502(7) 0.01752(7) 0.01173(6) 0.00171(5) 0.00004(5) 0.00055(5)
P1 0.0164(5) 0.0153(5) 0.0123(4) -0.0002(4) -0.0002(3) -0.0002(5)
Cl2 0.0218(5) 0.0244(5) 0.0144(4) 0.0014(4) 0.0012(3) 0.0027(5)
P2 0.0160(5) 0.0172(5) 0.0122(4) 0.0013(4) 0.0002(3) 0.0007(4)
Cl1 0.0257(5) 0.0213(4) 0.0188(5) 0.0037(4) -0.0019(4) -0.0045(4)
Cl3 0.0513(9) 0.1113(14) 0.0372(8) 0.0131(10) -0.0065(8) -0.0256(9)
Cl4 0.0510(9) 0.0595(9) 0.0381(8) -0.0026(7) 0.0004(7) -0.0106(8)
O1 0.029(2) 0.050(2) 0.034(2) 0.0045(19) -0.0030(17) 0.0075(16)
C29 0.028(3) 0.016(2) 0.019(2) -0.0001(17) -0.003(2) 0.0025(18)
C20 0.016(2) 0.020(2) 0.0154(18) 0.0021(15) 0.0015(15) -0.0015(16)
C21 0.021(2) 0.020(2) 0.0151(17) -0.0027(17) -0.0015(15) 0.0018(18)
C12 0.015(2) 0.023(2) 0.0164(19) 0.0004(16) -0.0017(15) -0.0029(18)
C28 0.015(2) 0.019(2) 0.0139(19) -0.0026(15) -0.0006(16) 0.0001(16)
C6 0.031(3) 0.021(2) 0.055(4) -0.004(2) 0.013(3) 0.007(2)
C13 0.019(2) 0.022(2) 0.0212(19) -0.0034(18) 0.0014(15) -0.0031(18)
C38 0.019(2) 0.023(2) 0.019(2) 0.0009(17) -0.0013(18) 0.0004(18)
C45 0.032(3) 0.028(2) 0.0121(19) 0.0017(18) 0.001(2) 0.0048(18)
C14 0.022(2) 0.034(3) 0.0161(19) -0.0015(18) 0.0048(16) -0.0004(19)
C44 0.021(2) 0.026(2) 0.020(2) -0.0027(18) -0.0032(18) 0.0012(19)
C27 0.018(2) 0.019(2) 0.015(2) 0.0039(15) -0.0025(17) -0.0008(17)
C3 0.024(2) 0.017(2) 0.027(2) -0.0036(18) 0.008(2) -0.0059(19)
C1 0.020(2) 0.017(2) 0.0119(19) 0.0002(15) 0.0048(16) -0.0011(17)
C40 0.020(2) 0.026(2) 0.017(2) 0.0003(16) 0.0017(17) -0.0005(19)
C33 0.018(2) 0.017(2) 0.0158(19) -0.0009(16) -0.0048(16) 0.0010(16)
C10 0.019(2) 0.019(2) 0.0121(19) 0.0004(15) 0.0026(16) -0.0031(17)
C11 0.0134(19) 0.0170(19) 0.0168(17) 0.0015(16) -0.0016(14) -0.0011(17)
C37 0.025(3) 0.022(2) 0.022(2) 0.0045(19) -0.0034(19) -0.001(2)
C16 0.024(3) 0.024(2) 0.025(2) -0.0002(18) 0.0026(18) -0.0085(18)
C2 0.020(2) 0.022(2) 0.022(2) -0.0037(17) 0.0014(17) -0.0034(17)
C25 0.037(3) 0.033(3) 0.020(2) 0.003(2) -0.0101(19) 0.004(2)
C34 0.023(2) 0.025(2) 0.017(2) 0.0022(17) 0.0007(18) -0.0008(19)
C39 0.018(2) 0.019(2) 0.0138(19) 0.0014(16) 0.0006(16) -0.0021(17)
C4 0.024(2) 0.016(2) 0.022(2) -0.0009(17) 0.0068(19) -0.001(2)
C9 0.022(2) 0.022(2) 0.015(2) -0.0015(16) 0.0040(17) -0.0011(18)
C19 0.022(2) 0.023(2) 0.013(2) -0.0016(16) -0.0007(16) -0.0048(17)
C8 0.021(2) 0.024(2) 0.027(2) -0.0017(18) 0.004(2) 0.0002(19)
C24 0.023(2) 0.038(3) 0.025(2) -0.006(2) -0.010(2) 0.004(2)
C15 0.023(3) 0.035(2) 0.020(2) 0.0074(18) 0.0043(18) -0.007(2)
C17 0.018(2) 0.023(2) 0.018(2) 0.0006(17) 0.0002(17) -0.0040(18)
C26 0.025(2) 0.026(2) 0.021(2) 0.0008(18) -0.0018(18) -0.0013(18)
C32 0.026(2) 0.020(2) 0.0153(19) -0.0016(17) 0.0022(17) 0.0015(18)
C31 0.029(3) 0.022(2) 0.015(2) 0.0020(16) 0.0060(18) 0.0001(19)
C42 0.035(3) 0.026(2) 0.018(2) -0.0030(18) -0.0026(19) -0.008(2)
C36 0.036(3) 0.021(2) 0.025(2) 0.0013(19) -0.009(2) 0.003(2)
C30 0.024(2) 0.023(2) 0.022(2) 0.0081(18) 0.0055(19) -0.0015(19)
C35 0.023(3) 0.030(3) 0.031(3) -0.001(2) -0.001(2) 0.010(2)
C18 0.026(3) 0.025(2) 0.021(2) -0.0013(18) -0.0019(19) -0.0100(19)
C23 0.018(2) 0.035(3) 0.031(3) -0.003(2) -0.001(2) -0.005(2)
C41 0.019(2) 0.033(3) 0.019(2) 0.0049(18) -0.0038(18) -0.0050(19)
C5 0.032(3) 0.018(2) 0.038(3) -0.003(2) 0.012(2) 0.001(2)
C7 0.021(2) 0.033(3) 0.041(3) -0.002(2) 0.005(2) 0.006(2)
C22 0.020(2) 0.030(2) 0.021(2) 0.003(2) -0.0018(18) -0.002(2)
C43 0.028(3) 0.024(2) 0.031(3) -0.0075(19) -0.003(2) 0.002(2)
C46 0.044(4) 0.123(7) 0.039(4) -0.003(4) -0.006(3) -0.033(4)

loop_
_atom_type_symbol
_atom_type_description
_atom_type_scat_dispersion_real
_atom_type_scat_dispersion_imag
_atom_type_scat_source
C C 0.0033 0.0016 'International Tables Vol C Tables 4.2.6.8 and 6.1.1.4'
H H 0.0000 0.0000 'International Tables Vol C Tables 4.2.6.8 and 6.1.1.4'
Cl Cl 0.1484 0.1585 'International Tables Vol C Tables 4.2.6.8 and 6.1.1.4'
Ir Ir -1.4442 7.9887 'International Tables Vol C Tables 4.2.6.8 and 6.1.1.4'
P P 0.1023 0.0942 'International Tables Vol C Tables 4.2.6.8 and 6.1.1.4'
O O 0.0106 0.0060 'International Tables Vol C Tables 4.2.6.8 and 6.1.1.4'

loop_
_geom_angle_atom_site_label_1
_geom_angle_atom_site_label_2
_geom_angle_atom_site_label_3
_geom_angle
P1 Ir1 Cl2 174.79(4)
P1 Ir1 P2 93.02(3)
P1 Ir1 Cl1 89.36(3)
P1 Ir1 H 99(3)
Cl2 Ir1 Cl1 86.01(4)
Cl2 Ir1 H 86(3)
P2 Ir1 Cl2 89.81(3)
P2 Ir1 Cl1 95.66(4)
P2 Ir1 H 79(3)
Cl1 Ir1 H 171(3)
C45 Ir1 P1 92.92(13)
C45 Ir1 Cl2 85.18(13)
C45 Ir1 P2 167.22(13)
C45 Ir1 Cl1 95.71(13)
C45 Ir1 H 89(3)
C21 P1 Ir1 111.29(13)
C27 P1 Ir1 120.21(14)
C27 P1 C21 102.61(19)
C27 P1 C1 106.04(19)
C1 P1 Ir1 109.51(13)
C1 P1 C21 106.16(19)
C20 P2 Ir1 113.00(13)
C33 P2 Ir1 116.91(14)
C33 P2 C20 108.98(19)
C33 P2 C39 101.08(19)
C39 P2 Ir1 113.54(14)
C39 P2 C20 101.68(19)
C28 C29 H29 119.9
C30 C29 H29 119.9
C30 C29 C28 120.2(4)
C11 C20 P2 123.6(3)
C11 C20 C19 119.0(4)
C19 C20 P2 117.0(3)
C26 C21 P1 121.9(3)
C26 C21 C22 118.3(4)
C22 C21 P1 119.7(3)
C13 C12 C11 122.3(4)
C17 C12 C13 117.5(4)
C17 C12 C11 120.1(4)
C29 C28 H28 120.1
C27 C28 C29 119.8(4)
C27 C28 H28 120.1
C5 C6 H6 119.8
C5 C6 C7 120.5(5)
C7 C6 H6 119.8
C12 C13 H13 119.4
C14 C13 C12 121.1(4)
C14 C13 H13 119.4
C33 C38 H38 119.9
C33 C38 C37 120.1(4)
C37 C38 H38 119.9
O1 C45 Ir1 173.6(4)
C13 C14 H14 119.7
C13 C14 C15 120.5(4)
C15 C14 H14 119.7
C39 C44 H44 120.0
C39 C44 C43 120.0(4)
C43 C44 H44 120.0
C28 C27 P1 122.3(3)
C28 C27 C32 119.2(4)
C32 C27 P1 118.3(3)
C2 C3 H3 119.5
C2 C3 C4 121.1(4)
C4 C3 H3 119.5
C10 C1 P1 121.7(3)
C10 C1 C2 119.4(4)
C2 C1 P1 118.8(3)
C39 C40 H40 119.8
C41 C40 H40 119.8
C41 C40 C39 120.5(4)
C38 C33 P2 117.9(3)
C38 C33 C34 119.3(4)
C34 C33 P2 122.5(3)
C1 C10 C11 121.1(4)
C1 C10 C9 119.8(4)
C9 C10 C11 118.9(4)
C20 C11 C12 120.0(4)
C20 C11 C10 123.2(4)
C12 C11 C10 116.8(3)
C38 C37 H37 120.0
C36 C37 C38 119.9(5)
C36 C37 H37 120.0
C15 C16 H16 119.4
C15 C16 C17 121.3(4)
C17 C16 H16 119.4
C3 C2 C1 121.4(4)
C3 C2 H2 119.3
C1 C2 H2 119.3
C24 C25 H25 119.9
C24 C25 C26 120.3(4)
C26 C25 H25 119.9
C33 C34 H34 120.0
C35 C34 C33 119.9(4)
C35 C34 H34 120.0
C44 C39 P2 122.7(3)
C44 C39 C40 118.9(4)
C40 C39 P2 118.1(3)
C3 C4 C9 119.0(4)
C3 C4 C5 121.8(4)
C5 C4 C9 119.2(5)
C4 C9 C10 119.5(4)
C8 C9 C10 122.4(4)
C8 C9 C4 118.2(4)
C20 C19 H19 119.4
C18 C19 C20 121.2(4)
C18 C19 H19 119.4
C9 C8 H8 119.6
C7 C8 C9 120.9(5)
C7 C8 H8 119.6
C25 C24 H24 120.1
C23 C24 C25 119.9(4)
C23 C24 H24 120.1
C14 C15 H15 119.9
C16 C15 C14 120.1(4)
C16 C15 H15 119.9
C16 C17 C12 119.4(4)
C18 C17 C12 117.9(4)
C18 C17 C16 122.6(4)
C21 C26 H26 119.6
C25 C26 C21 120.7(4)
C25 C26 H26 119.6
C27 C32 H32 119.5
C31 C32 C27 120.9(4)
C31 C32 H32 119.5
C32 C31 H31 120.2
C30 C31 C32 119.6(4)
C30 C31 H31 120.2
C41 C42 H42 120.3
C43 C42 H42 120.3
C43 C42 C41 119.5(4)
C37 C36 H36 120.0
C35 C36 C37 119.9(5)
C35 C36 H36 120.0
C29 C30 H30 119.8
C31 C30 C29 120.4(4)
C31 C30 H30 119.8
C34 C35 H35 119.6
C36 C35 C34 120.7(5)
C36 C35 H35 119.6
C19 C18 C17 121.8(4)
C19 C18 H18 119.1
C17 C18 H18 119.1
C24 C23 H23 119.9
C24 C23 C22 120.2(5)
C22 C23 H23 119.9
C40 C41 C42 120.3(4)
C40 C41 H41 119.9
C42 C41 H41 119.9
C6 C5 C4 121.0(5)
C6 C5 H5 119.5
C4 C5 H5 119.5
C6 C7 H7 119.9
C8 C7 C6 120.2(5)
C8 C7 H7 119.9
C21 C22 H22 119.7
C23 C22 C21 120.6(4)
C23 C22 H22 119.7
C44 C43 H43 119.6
C42 C43 C44 120.8(5)
C42 C43 H43 119.6
Cl3 C46 H46A 109.2
Cl3 C46 H46B 109.2
Cl4 C46 Cl3 111.9(4)
Cl4 C46 H46A 109.2
Cl4 C46 H46B 109.2
H46A C46 H46B 107.9

loop_
_geom_bond_atom_site_label_1
_geom_bond_atom_site_label_2
_geom_bond_distance
Ir1 P1 2.2848(9)
Ir1 Cl2 2.4310(9)
Ir1 P2 2.3593(10)
Ir1 Cl1 2.4754(9)
Ir1 C45 1.930(5)
Ir1 H 1.03(5)
P1 C21 1.855(4)
P1 C27 1.822(4)
P1 C1 1.838(4)
P2 C20 1.842(4)
P2 C33 1.820(4)
P2 C39 1.840(4)
Cl3 C46 1.743(7)
Cl4 C46 1.739(7)
O1 C45 1.096(5)
C29 H29 0.9300
C29 C28 1.394(6)
C29 C30 1.388(6)
C20 C11 1.386(5)
C20 C19 1.426(6)
C21 C26 1.394(6)
C21 C22 1.394(6)
C12 C13 1.427(6)
C12 C11 1.433(5)
C12 C17 1.425(6)
C28 H28 0.9300
C28 C27 1.384(6)
C6 H6 0.9300
C6 C5 1.351(8)
C6 C7 1.408(7)
C13 H13 0.9300
C13 C14 1.367(6)
C38 H38 0.9300
C38 C33 1.388(6)
C38 C37 1.390(6)
C14 H14 0.9300
C14 C15 1.408(6)
C44 H44 0.9300
C44 C39 1.382(6)
C44 C43 1.390(6)
C27 C32 1.397(6)
C3 H3 0.9300
C3 C2 1.361(6)
C3 C4 1.408(7)
C1 C10 1.393(6)
C1 C2 1.417(6)
C40 H40 0.9300
C40 C39 1.403(6)
C40 C41 1.378(6)
C33 C34 1.393(6)
C10 C11 1.501(6)
C10 C9 1.434(6)
C37 H37 0.9300
C37 C36 1.384(7)
C16 H16 0.9300
C16 C15 1.352(6)
C16 C17 1.416(6)
C2 H2 0.9300
C25 H25 0.9300
C25 C24 1.381(7)
C25 C26 1.386(6)
C34 H34 0.9300
C34 C35 1.382(6)
C4 C9 1.422(6)
C4 C5 1.421(6)
C9 C8 1.417(7)
C19 H19 0.9300
C19 C18 1.362(6)
C8 H8 0.9300
C8 C7 1.376(6)
C24 H24 0.9300
C24 C23 1.374(7)
C15 H15 0.9300
C17 C18 1.408(6)
C26 H26 0.9300
C32 H32 0.9300
C32 C31 1.383(6)
C31 H31 0.9300
C31 C30 1.374(6)
C42 H42 0.9300
C42 C41 1.382(7)
C42 C43 1.378(7)
C36 H36 0.9300
C36 C35 1.371(7)
C30 H30 0.9300
C35 H35 0.9300
C18 H18 0.9300
C23 H23 0.9300
C23 C22 1.393(7)
C41 H41 0.9300
C5 H5 0.9300
C7 H7 0.9300
C22 H22 0.9300
C43 H43 0.9300
C46 H46A 0.9700
C46 H46B 0.9700

loop_
_geom_torsion_atom_site_label_1
_geom_torsion_atom_site_label_2
_geom_torsion_atom_site_label_3
_geom_torsion_atom_site_label_4
_geom_torsion
Ir1 P1 C21 C26 -136.4(3)
Ir1 P1 C21 C22 41.4(4)
Ir1 P1 C27 C28 19.6(4)
Ir1 P1 C27 C32 -165.8(3)
Ir1 P1 C1 C10 77.3(3)
Ir1 P1 C1 C2 -97.9(3)
Ir1 P2 C20 C11 68.7(4)
Ir1 P2 C20 C19 -104.4(3)
Ir1 P2 C33 C38 45.2(4)
Ir1 P2 C33 C34 -141.5(3)
Ir1 P2 C39 C44 23.1(4)
Ir1 P2 C39 C40 -163.2(3)
P1 C21 C26 C25 178.2(4)
P1 C21 C22 C23 -178.6(4)
P1 C27 C32 C31 -174.5(4)
P1 C1 C10 C11 10.4(5)
P1 C1 C10 C9 -174.9(3)
P1 C1 C2 C3 174.5(4)
P2 C20 C11 C12 -174.4(3)
P2 C20 C11 C10 2.9(6)
P2 C20 C19 C18 173.7(4)
P2 C33 C34 C35 -175.6(4)
C29 C28 C27 P1 174.4(3)
C29 C28 C27 C32 -0.2(6)
C20 P2 C33 C38 174.9(3)
C20 P2 C33 C34 -11.9(4)
C20 P2 C39 C44 -98.6(4)
C20 P2 C39 C40 75.1(4)
C20 C19 C18 C17 0.3(7)
C21 P1 C27 C28 -104.5(4)
C21 P1 C27 C32 70.0(4)
C21 P1 C1 C10 -162.4(3)
C21 P1 C1 C2 22.4(4)
C12 C13 C14 C15 -1.1(7)
C12 C17 C18 C19 0.3(7)
C28 C29 C30 C31 0.2(7)
C28 C27 C32 C31 0.3(7)
C13 C12 C11 C20 178.9(4)
C13 C12 C11 C10 1.5(6)
C13 C12 C17 C16 -0.1(6)
C13 C12 C17 C18 -178.5(4)
C13 C14 C15 C16 0.9(7)
C38 C33 C34 C35 -2.5(6)
C38 C37 C36 C35 -1.8(7)
C27 P1 C21 C26 -6.6(4)
C27 P1 C21 C22 171.2(4)
C27 P1 C1 C10 -53.8(4)
C27 P1 C1 C2 131.0(3)
C27 C32 C31 C30 -0.1(7)
C3 C4 C9 C10 -2.2(6)
C3 C4 C9 C8 177.1(4)
C3 C4 C5 C6 -178.5(5)
C1 P1 C21 C26 104.5(4)
C1 P1 C21 C22 -77.7(4)
C1 P1 C27 C28 144.3(3)
C1 P1 C27 C32 -41.1(4)
C1 C10 C11 C20 -72.2(5)
C1 C10 C11 C12 105.2(5)
C1 C10 C9 C4 1.2(6)
C1 C10 C9 C8 -178.0(4)
C33 P2 C20 C11 -63.1(4)
C33 P2 C20 C19 123.8(3)
C33 P2 C39 C44 149.1(4)
C33 P2 C39 C40 -37.2(4)
C33 C38 C37 C36 1.9(7)
C33 C34 C35 C36 2.6(7)
C10 C1 C2 C3 -0.8(7)
C10 C9 C8 C7 -177.8(4)
C11 C20 C19 C18 0.2(7)
C11 C12 C13 C14 -176.2(4)
C11 C12 C17 C16 176.9(4)
C11 C12 C17 C18 -1.5(6)
C11 C10 C9 C4 176.1(4)
C11 C10 C9 C8 -3.2(6)
C37 C38 C33 P2 173.7(3)
C37 C38 C33 C34 0.2(6)
C37 C36 C35 C34 -0.5(7)
C16 C17 C18 C19 -178.0(5)
C2 C3 C4 C9 1.8(7)
C2 C3 C4 C5 -178.9(5)
C2 C1 C10 C11 -174.4(4)
C2 C1 C10 C9 0.3(6)
C25 C24 C23 C22 1.2(7)
C39 P2 C20 C11 -169.3(4)
C39 P2 C20 C19 17.7(4)
C39 P2 C33 C38 -78.5(4)
C39 P2 C33 C34 94.7(4)
C39 C44 C43 C42 -3.2(7)
C39 C40 C41 C42 -1.0(7)
C4 C3 C2 C1 -0.3(7)
C4 C9 C8 C7 2.9(7)
C9 C10 C11 C20 113.1(5)
C9 C10 C11 C12 -69.6(5)
C9 C4 C5 C6 0.8(7)
C9 C8 C7 C6 -2.0(8)
C19 C20 C11 C12 -1.4(6)
C19 C20 C11 C10 175.8(4)
C24 C25 C26 C21 0.7(7)
C24 C23 C22 C21 -0.1(7)
C15 C16 C17 C12 -0.1(7)
C15 C16 C17 C18 178.2(5)
C17 C12 C13 C14 0.7(6)
C17 C12 C11 C20 2.1(6)
C17 C12 C11 C10 -175.4(4)
C17 C16 C15 C14 -0.2(7)
C26 C21 C22 C23 -0.7(7)
C26 C25 C24 C23 -1.5(7)
C32 C31 C30 C29 -0.1(7)
C30 C29 C28 C27 -0.1(7)
C41 C40 C39 P2 -174.0(3)
C41 C40 C39 C44 0.0(6)
C41 C42 C43 C44 2.2(7)
C5 C6 C7 C8 0.4(8)
C5 C4 C9 C10 178.4(4)
C5 C4 C9 C8 -2.3(6)
C7 C6 C5 C4 0.2(8)
C22 C21 C26 C25 0.4(7)
C43 C44 C39 P2 175.7(4)
C43 C44 C39 C40 2.1(7)
C43 C42 C41 C40 -0.1(7)
